data_9013658
loop_
_publ_author_name
'Jahn, S.'
'Martonak, R.'

_publ_section_title
;Phase behavior of protoenstatite at high pressure studied by atomistic
 simulations Locality: theoretical structure
;
_journal_name_full 'American Mineralogist'
_journal_page_first 950
_journal_page_last 956
_journal_paper_doi 10.2138/am.2009.3118
_journal_volume 94
_journal_year 2009
_chemical_compound_source 'theoretical structure'
_chemical_formula_sum 'Mg O3 Si'
_chemical_name_mineral Protoenstatite
_space_group_IT_number 60
_symmetry_space_group_name_Hall '-P 2n 2ab'
_symmetry_space_group_name_H-M 'P b c n'
_cell_angle_alpha 90
_cell_angle_beta 90
_cell_angle_gamma 90
_cell_length_a 9.171
_cell_length_b 8.513
_cell_length_c 5.254
_cell_formula_units_Z 8
_cell_volume 410.194
_database_code_amcsd 0004955
_exptl_crystal_density_diffrn 3.251
_cod_original_formula_sum 'O3 Si Mg'
_cod_database_code 9013658

loop_
_space_group_symop_operation_xyz
x,y,z
x,-y,1/2+z
-x,y,1/2-z
1/2-x,1/2+y,z
1/2+x,1/2-y,-z
1/2+x,1/2+y,1/2-z
1/2-x,1/2-y,1/2+z
-x,-y,-z

loop_
_atom_site_label
_atom_site_fract_x
_atom_site_fract_y
_atom_site_fract_z
O1 0.11810 0.09470 0.07920
O2 0.37580 0.25190 0.06970
O3 0.34930 0.97630 0.29280
Si 0.29130 0.09200 0.06790
Mg1 0.00000 0.09440 0.75000
Mg2 0.00000 0.26660 0.25000

loop_
_cod_related_entry_id
_cod_related_entry_database
_cod_related_entry_code
1 AMCSD 0004955
